data_9004322
loop_
_publ_author_name
'Liang, J.'
'Hawthorne, F. C.'

_publ_section_title
;Characterization of fine-grained mixtures of rock-forming minerals by
 Rietveld structure refinement: olivine + pyroxene Sample: single crystal SC
;
_journal_name_full 'The Canadian Mineralogist'
_journal_page_first 541
_journal_page_last 552
_journal_volume 32
_journal_year 1994
_chemical_formula_sum 'Fe0.184 Mg1.816 O4 Si'
_chemical_name_mineral Forsterite
_space_group_IT_number 62
_symmetry_space_group_name_Hall '-P 2c 2ab'
_symmetry_space_group_name_H-M 'P b n m'
_cell_angle_alpha 90
_cell_angle_beta 90
_cell_angle_gamma 90
_cell_formula_units_Z 4
_cell_length_a 4.7642
_cell_length_b 10.2258
_cell_length_c 6.0045
_cell_volume 292.526
_database_code_amcsd 0005395
_exptl_crystal_density_diffrn 3.326
_cod_original_formula_sum 'Si (Mg1.816 Fe.184) O4'
_cod_database_code 9004322

loop_
_space_group_symop_operation_xyz
x,y,z
x,y,1/2-z
-x,-y,1/2+z
1/2+x,1/2-y,1/2+z
1/2-x,1/2+y,1/2-z
1/2-x,1/2+y,z
1/2+x,1/2-y,-z
-x,-y,-z

loop_
_atom_site_label
_atom_site_fract_x
_atom_site_fract_y
_atom_site_fract_z
_atom_site_occupancy
_atom_site_U_iso_or_equiv
Si 0.42657 0.09441 0.25000 1.00000 0.00494
MgM1_1 0.00000 0.00000 0.00000 0.90400 0.00507
FeM1_1 0.00000 0.00000 0.00000 0.09600 0.00507
MgM1_2 0.98978 0.27774 0.25000 0.91200 0.00519
FeM1_2 0.98978 0.27774 0.25000 0.08800 0.00519
O1 0.76660 0.09170 0.25000 1.00000 0.00633
O2 0.21990 0.44786 0.25000 1.00000 0.00608
O3 0.27883 0.16332 0.03370 1.00000 0.00659

loop_
_cod_changelog_entry_id
_cod_changelog_entry_author
_cod_changelog_entry_date
_cod_changelog_entry_text
1
;cod-tools version 3.10.1
Id: cif_fix_AMCSD_atom_labels 10224 2024-08-07 11:09:31Z saulius
;
2024-08-07T19:39:10+03:00
;Changed the following '_atom_site_label' values:
the first duplicated label 'MgM1'  converted to 'MgM1_1'
duplicated label 'MgM1' at index 3 converted to 'MgM1_2'
the first duplicated label 'FeM1'  converted to 'FeM1_1'
duplicated label 'FeM1' at index 4 converted to 'FeM1_2'
;

loop_
_cod_related_entry_id
_cod_related_entry_database
_cod_related_entry_code
1 AMCSD 0005395
